data_4060237
_journal_name_full Organometallics
_journal_paper_doi 10.1021/om034167n
_journal_year 2004
_chemical_formula_sum 'C22 H14 Au F10 O4 Tl3'
_chemical_formula_weight 1342.41
_space_group_IT_number 62
_symmetry_cell_setting orthorhombic
_symmetry_space_group_name_Hall '-P 2ac 2n'
_symmetry_space_group_name_H-M 'P n m a'
_atom_sites_solution_hydrogens geom
_atom_sites_solution_primary direct
_atom_sites_solution_secondary difmap
_cell_angle_alpha 90.00
_cell_angle_beta 90.00
_cell_angle_gamma 90.00
_cell_formula_units_Z 4
_cell_length_a 7.32620(10)
_cell_length_b 24.2772(2)
_cell_length_c 15.2064(3)
_cell_measurement_reflns_used 3684
_cell_measurement_temperature 173(2)
_cell_measurement_theta_max 27.91
_cell_measurement_theta_min 1.58
_cell_volume 2704.60(7)
_diffrn_ambient_temperature 173(2)
_diffrn_detector_area_resol_mean 9
_diffrn_measurement_device_type 'Nonius KappaCCD'
_diffrn_measurement_method '\w anf \f scans'
_diffrn_radiation_monochromator graphite
_diffrn_radiation_source 'fine-focus sealed tube'
_diffrn_radiation_type MoK\a
_diffrn_radiation_wavelength 0.71073
_diffrn_reflns_av_R_equivalents 0.055
_diffrn_reflns_av_sigmaI/netI 0.0214
_diffrn_reflns_limit_h_max 9
_diffrn_reflns_limit_h_min -7
_diffrn_reflns_limit_k_max 29
_diffrn_reflns_limit_k_min -31
_diffrn_reflns_limit_l_max 20
_diffrn_reflns_limit_l_min -20
_diffrn_reflns_number 44212
_diffrn_reflns_theta_max 27.98
_diffrn_reflns_theta_min 1.34
_diffrn_standards_decay_% ?
_diffrn_standards_interval_count ?
_diffrn_standards_interval_time ?
_diffrn_standards_number ?
_exptl_absorpt_coefficient_mu 23.324
_exptl_absorpt_correction_T_max ?
_exptl_absorpt_correction_T_min ?
_exptl_absorpt_correction_type multi-scan
_exptl_absorpt_process_details Scalepack
_exptl_crystal_colour colourless
_exptl_crystal_density_diffrn 3.297
_exptl_crystal_density_meas ?
_exptl_crystal_density_method 'not measured'
_exptl_crystal_description prism
_exptl_crystal_F_000 2360
_exptl_crystal_size_max 0.2
_exptl_crystal_size_mid 0.12
_exptl_crystal_size_min 0.08
_refine_ls_extinction_coef ?
_refine_ls_extinction_method none
_refine_ls_goodness_of_fit_ref 1.067
_refine_ls_hydrogen_treatment mixed
_refine_ls_matrix_type full
_refine_ls_number_parameters 189
_refine_ls_number_reflns 3295
_refine_ls_number_restraints 60
_refine_ls_restrained_S_all 1.058
_refine_ls_R_factor_all 0.0366
_refine_ls_R_factor_gt 0.0242
_refine_ls_shift/su_max 0.058
_refine_ls_shift/su_mean 0.001
_refine_ls_structure_factor_coef Fsqd
_refine_ls_weighting_details 'calc w=1/[\s^2^(Fo^2^)+(0.0196P)^2^+11.3680P] where P=(Fo^2^+2Fc^2^)/3'
_refine_ls_weighting_scheme calc
_refine_ls_wR_factor_gt 0.0494
_refine_ls_wR_factor_ref 0.0532
_reflns_number_gt 2728
_reflns_number_total 3295
_reflns_threshold_expression >2sigma(I)
_cod_depositor_comments
;
The following automatic conversions were performed:
'_symmetry_cell_setting' value 'Orthorhombic' changed to 'orthorhombic'
according to '/home/saulius/struct/CIF-dictionaries/cif_core.dic'
dictionary named 'cif_core.dic' version 2.4.1 from 2010-06-29.

Automatic conversion script
Id: cif_fix_enum 1527 2010-12-29 10:47:43Z saulius 
;
_cod_original_sg_symbol_H-M Pnma
_cod_database_code 4060237

loop_
_symmetry_equiv_pos_as_xyz
'x, y, z'
'-x+1/2, -y, z+1/2'
'x+1/2, -y+1/2, -z+1/2'
'-x, y+1/2, -z'
'-x, -y, -z'
'x-1/2, y, -z-1/2'
'-x-1/2, y-1/2, z-1/2'
'x, -y-1/2, z'

loop_
_atom_site_label
_atom_site_type_symbol
_atom_site_fract_x
_atom_site_fract_y
_atom_site_fract_z
_atom_site_U_iso_or_equiv
_atom_site_adp_type
_atom_site_occupancy
_atom_site_symmetry_multiplicity
_atom_site_calc_flag
_atom_site_refinement_flags
_atom_site_disorder_assembly
_atom_site_disorder_group
Au Au 0.44499(4) 0.2500 0.618688(19) 0.02934(8) Uani 1 2 d S . .
Tl1 Tl 0.86337(4) 0.2500 0.616823(19) 0.03412(8) Uani 1 2 d S . .
Tl2 Tl 1.08693(4) 0.2500 0.357870(19) 0.03005(8) Uani 1 2 d S . .
Tl3 Tl 0.59046(4) 0.2500 0.389437(19) 0.03168(8) Uani 1 2 d S . .
C1 C 0.4395(6) 0.1657(2) 0.6205(3) 0.0275(10) Uani 1 1 d DU . .
C2 C 0.4974(6) 0.1352(2) 0.6920(3) 0.0290(11) Uani 1 1 d DU . .
C3 C 0.4871(7) 0.0782(2) 0.6964(3) 0.0328(11) Uani 1 1 d DU . .
C4 C 0.4173(7) 0.0498(2) 0.6261(3) 0.0314(11) Uani 1 1 d DU . .
C5 C 0.3583(7) 0.0777(2) 0.5527(3) 0.0311(11) Uani 1 1 d DU . .
C6 C 0.3708(7) 0.1346(2) 0.5523(3) 0.0298(11) Uani 1 1 d DU . .
F1 F 0.5709(5) 0.16078(13) 0.7628(2) 0.0448(8) Uani 1 1 d DU . .
F2 F 0.5449(5) 0.05035(14) 0.7681(2) 0.0479(9) Uani 1 1 d DU . .
F3 F 0.4039(5) -0.00540(12) 0.6293(2) 0.0464(9) Uani 1 1 d DU . .
F4 F 0.2873(5) 0.04983(13) 0.4845(2) 0.0458(8) Uani 1 1 d DU . .
F5 F 0.3057(5) 0.16028(13) 0.4791(2) 0.0424(8) Uani 1 1 d DU . .
O1 O 0.8424(5) 0.30778(14) 0.4750(2) 0.0304(8) Uani 1 1 d U . .
O2 O 0.8103(5) 0.30984(14) 0.2849(2) 0.0330(8) Uani 1 1 d U . .
C7 C 0.8822(8) 0.3950(2) 0.5439(3) 0.0348(12) Uani 1 1 d U . .
H7A H 0.7761 0.3919 0.5806 0.052 Uiso 1 1 calc R . .
H7B H 0.8986 0.4327 0.5268 0.052 Uiso 1 1 calc R . .
H7C H 0.9876 0.3827 0.5757 0.052 Uiso 1 1 calc R . .
C8 C 0.8575(6) 0.3599(2) 0.4628(3) 0.0258(10) Uani 1 1 d U . .
C9 C 0.8516(7) 0.3860(2) 0.3809(3) 0.0282(10) Uani 1 1 d U . .
H9 H 0.8635 0.4241 0.3812 0.034 Uiso 1 1 calc R . .
C10 C 0.8298(6) 0.3612(2) 0.2984(3) 0.0262(10) Uani 1 1 d U . .
C11 C 0.8312(8) 0.3977(2) 0.2179(3) 0.0346(12) Uani 1 1 d U . .
H11A H 0.7226 0.3913 0.1841 0.052 Uiso 1 1 calc R . .
H11B H 0.9365 0.3894 0.1828 0.052 Uiso 1 1 calc R . .
H11C H 0.8355 0.4356 0.2358 0.052 Uiso 1 1 calc R . .

loop_
_atom_site_aniso_label
_atom_site_aniso_U_11
_atom_site_aniso_U_22
_atom_site_aniso_U_33
_atom_site_aniso_U_23
_atom_site_aniso_U_13
_atom_site_aniso_U_12
Au 0.03270(15) 0.02014(14) 0.03517(16) 0.000 0.00408(12) 0.000
Tl1 0.04258(18) 0.03083(16) 0.02896(15) 0.000 -0.00451(13) 0.000
Tl2 0.02853(15) 0.02989(15) 0.03174(15) 0.000 -0.00008(12) 0.000
Tl3 0.02753(15) 0.03024(15) 0.03728(16) 0.000 0.00140(12) 0.000
C1 0.028(3) 0.023(2) 0.032(3) -0.0001(19) 0.007(2) -0.002(2)
C2 0.025(3) 0.031(3) 0.031(3) -0.002(2) 0.002(2) -0.004(2)
C3 0.034(3) 0.031(3) 0.033(3) 0.008(2) 0.002(2) 0.003(2)
C4 0.032(3) 0.018(2) 0.044(3) 0.0016(19) 0.006(2) 0.001(2)
C5 0.033(3) 0.025(3) 0.035(3) -0.003(2) 0.000(2) -0.002(2)
C6 0.029(3) 0.028(3) 0.032(3) 0.007(2) 0.002(2) -0.001(2)
F1 0.063(2) 0.0378(19) 0.0339(18) -0.0065(14) -0.0088(16) -0.0006(17)
F2 0.063(2) 0.0379(19) 0.043(2) 0.0137(15) -0.0087(17) 0.0031(17)
F3 0.054(2) 0.0203(17) 0.065(2) 0.0047(14) -0.0015(18) -0.0039(14)
F4 0.057(2) 0.0352(19) 0.045(2) -0.0101(15) -0.0095(16) -0.0071(16)
F5 0.058(2) 0.0313(18) 0.0379(18) 0.0095(14) -0.0118(15) -0.0027(16)
O1 0.040(2) 0.0239(18) 0.0274(18) 0.0027(14) 0.0001(15) -0.0015(16)
O2 0.047(2) 0.0231(19) 0.0292(19) -0.0001(14) -0.0031(16) -0.0027(16)
C7 0.040(3) 0.030(3) 0.035(3) -0.007(2) 0.003(2) -0.003(2)
C8 0.020(2) 0.028(3) 0.030(2) 0.000(2) 0.001(2) 0.003(2)
C9 0.032(3) 0.016(2) 0.036(2) 0.0012(19) -0.003(2) 0.0003(19)
C10 0.019(2) 0.026(3) 0.034(3) 0.004(2) -0.001(2) 0.000(2)
C11 0.042(3) 0.029(3) 0.033(3) 0.006(2) -0.001(2) -0.002(2)
